data_7710774
loop_
_publ_author_name
'Taimisto, Marjaana'
'Bajorek, Tom'
'Rautiainen, J. Mikko'
'Pakkanen, Tapani A.'
'Oilunkaniemi, Raija'
'Laitinen, Risto S.'

_publ_section_title
;
 Experimental and computational investigation on the formation pathway of
 [RuCl<sub>2</sub>(CO)<sub>2</sub>(ERR')<sub>2</sub>] (E = S, Se, Te; R,
 R' = Me, Ph) from [RuCl<sub>2</sub>(CO)<sub>3</sub>]<sub>2</sub> and
 ERR'.
;
_journal_name_full 'Dalton transactions (Cambridge, England : 2003)'
_journal_paper_doi 10.1039/d2dt02018a
_journal_year 2022
_chemical_formula_sum 'C16 H16 Cl2 O2 Ru Te2'
_chemical_formula_weight 667.45
_chemical_name_systematic
;         
Dicarbonyldichloridobis(methylphenyltellurane)ruthenium
;
_chemical_properties_physical Air-sensitive,Moisture-sensitive,Light-sensitive
_space_group_crystal_system monoclinic
_space_group_IT_number 4
_space_group_name_Hall 'P 2yb'
_space_group_name_H-M_alt 'P 1 21 1'
_atom_sites_solution_hydrogens geom
_atom_sites_solution_primary direct
_atom_sites_solution_secondary difmap
_audit_creation_method SHELXL-2016/6
_audit_update_record
;
2022-02-16 deposited with the CCDC.	2022-07-12 downloaded from the CCDC.
;
_cell_angle_alpha 90
_cell_angle_beta 110.59(3)
_cell_angle_gamma 90
_cell_formula_units_Z 4
_cell_length_a 11.917(2)
_cell_length_b 11.051(2)
_cell_length_c 16.051(3)
_cell_measurement_reflns_used 6524
_cell_measurement_temperature 120(2)
_cell_measurement_theta_max 24.996
_cell_measurement_theta_min 2.711
_cell_volume 1978.8(7)
_computing_cell_refinement 'DENZO-SMN (Otwinowski & Minor, 1997)'
_computing_data_collection 'COLLECT (Bruker, 2008)'
_computing_data_reduction 'DENZO-SMN (Otwinowski & Minor, 1997)'
_computing_molecular_graphics 'DIAMOND (Brandenburg, 2006)'
_computing_publication_material 'WinGX (Farrugia, 1999)'
_computing_structure_refinement 'SHELXL-2016/6 (Sheldrick, 2016)'
_computing_structure_solution 'SHELXL-2016/6 (Sheldrick, 2016)'
_diffrn_ambient_temperature 120(2)
_diffrn_measured_fraction_theta_full 0.946
_diffrn_measured_fraction_theta_max 0.946
_diffrn_measurement_device_type 'Bruker Nonius Kappaccd'
_diffrn_measurement_method '\f scans, and \w scans with \k offsets'
_diffrn_radiation_type MoK\a
_diffrn_radiation_wavelength 0.71073
_diffrn_reflns_av_R_equivalents 0.0853
_diffrn_reflns_av_unetI/netI 0.0924
_diffrn_reflns_Laue_measured_fraction_full 0.946
_diffrn_reflns_Laue_measured_fraction_max 0.946
_diffrn_reflns_limit_h_max 14
_diffrn_reflns_limit_h_min -13
_diffrn_reflns_limit_k_max 13
_diffrn_reflns_limit_k_min -13
_diffrn_reflns_limit_l_max 17
_diffrn_reflns_limit_l_min -19
_diffrn_reflns_number 14981
_diffrn_reflns_point_group_measured_fraction_full 0.955
_diffrn_reflns_point_group_measured_fraction_max 0.955
_diffrn_reflns_theta_full 24.996
_diffrn_reflns_theta_max 24.996
_diffrn_reflns_theta_min 2.711
_diffrn_source 'fine-focus sealed tube'
_exptl_absorpt_coefficient_mu 3.957
_exptl_absorpt_correction_T_max 0.9580
_exptl_absorpt_correction_T_min 0.6837
_exptl_absorpt_correction_type multi-scan
_exptl_crystal_colour yellow
_exptl_crystal_density_diffrn 2.240
_exptl_crystal_description block
_exptl_crystal_F_000 1240
_exptl_crystal_recrystallization_method 'Re-crystallisation from solvent: dichloromethane/hexane'
_exptl_crystal_size_max 0.200
_exptl_crystal_size_mid 0.170
_exptl_crystal_size_min 0.100
_exptl_transmission_factor_max 0.649
_exptl_transmission_factor_min 0.506
_refine_diff_density_max 7.092
_refine_diff_density_min -1.521
_refine_diff_density_rms 0.302
_refine_ls_abs_structure_details
;
 Refined as a perfect inversion twin.
;
_refine_ls_abs_structure_Flack 0.5
_refine_ls_extinction_method none
_refine_ls_goodness_of_fit_ref 1.073
_refine_ls_hydrogen_treatment constr
_refine_ls_matrix_type full
_refine_ls_number_parameters 209
_refine_ls_number_reflns 6524
_refine_ls_number_restraints 2
_refine_ls_restrained_S_all 1.073
_refine_ls_R_factor_all 0.1094
_refine_ls_R_factor_gt 0.0973
_refine_ls_shift/su_max 0.001
_refine_ls_shift/su_mean 0.000
_refine_ls_structure_factor_coef Fsqd
_refine_ls_weighting_details 'w=1/[\s^2^(Fo^2^)+(0.1376P)^2^+49.8167P] where P=(Fo^2^+2Fc^2^)/3'
_refine_ls_weighting_scheme calc
_refine_ls_wR_factor_gt 0.2431
_refine_ls_wR_factor_ref 0.2534
_reflns_Friedel_coverage 0.909
_reflns_Friedel_fraction_full 0.965
_reflns_Friedel_fraction_max 0.965
_reflns_number_gt 5685
_reflns_number_total 6524
_reflns_threshold_expression 'I > 2\s(I)'
_cod_data_source_file d2dt02018a2.cif
_cod_data_source_block shelx_CCDC2
_cod_depositor_comments
;

2024-09-24
Z value and formula fixed to values more according to usual
chemical conventions.                 miguel
;
_cod_original_formula_sum 'C32 H32 Cl4 O4 Ru2 Te4'
_cod_original_formula_weight 1334.91
_cod_original_formula_units_Z 2
_cod_original_cell_volume 1978.8(8)
_cod_original_sg_symbol_H-M 'P 21'
_cod_database_code 7710774
_shelx_shelxl_version_number 2016/6
_shelx_space_group_comment
;
The symmetry employed for this shelxl refinement is uniquely defined
by the following loop, which should always be used as a source of
symmetry information in preference to the above space-group names.
They are only intended as comments.
;
_shelx_estimated_absorpt_t_min 0.505
_shelx_estimated_absorpt_t_max 0.693
_exptl_absorpt_special_details 'XPREP in SHELXTL (Sheldrick 2008)'

loop_
_space_group_symop_operation_xyz
'x, y, z'
'-x, y+1/2, -z'

loop_
_atom_site_label
_atom_site_type_symbol
_atom_site_fract_x
_atom_site_fract_y
_atom_site_fract_z
_atom_site_U_iso_or_equiv
_atom_site_adp_type
_atom_site_occupancy
_atom_site_site_symmetry_order
_atom_site_calc_flag
_atom_site_refinement_flags_posn
_atom_site_refinement_flags_adp
_atom_site_refinement_flags_occupancy
_atom_site_disorder_assembly
_atom_site_disorder_group
C11 C 0.463(3) 0.474(4) 0.226(2) 0.041(4) Uani 1 1 d . . . . .
C12 C 0.522(3) 0.286(3) 0.347(3) 0.041(4) Uani 1 1 d . . . . .
C21 C 0.999(3) 0.410(4) 0.350(3) 0.041(4) Uani 1 1 d . . . . .
C22 C 0.934(3) 0.212(3) 0.235(2) 0.041(4) Uani 1 1 d . . . . .
C111 C 0.472(2) 0.6873(17) 0.3693(16) 0.045(3) Uani 1 1 d G . . . .
C112 C 0.5851(19) 0.7359(19) 0.4147(14) 0.045(3) Uani 1 1 d G . . . .
H112 H 0.637963 0.695459 0.463596 0.054 Uiso 1 1 calc R U . . .
C113 C 0.6186(17) 0.845(2) 0.3870(15) 0.045(3) Uani 1 1 d G . . . .
H113 H 0.693911 0.877333 0.417378 0.054 Uiso 1 1 calc R U . . .
C114 C 0.540(2) 0.9052(17) 0.3139(15) 0.045(3) Uani 1 1 d G . . . .
H114 H 0.561935 0.978099 0.295371 0.054 Uiso 1 1 calc R U . . .
C115 C 0.4269(19) 0.857(2) 0.2685(14) 0.045(3) Uani 1 1 d G . . . .
H115 H 0.374010 0.896994 0.219582 0.054 Uiso 1 1 calc R U . . .
C116 C 0.3934(17) 0.748(2) 0.2962(15) 0.045(3) Uani 1 1 d G . . . .
H116 H 0.318060 0.715121 0.265799 0.054 Uiso 1 1 calc R U . . .
C117 C 0.583(3) 0.482(3) 0.507(3) 0.045(3) Uani 1 1 d . . . . .
H11A H 0.642389 0.533382 0.498492 0.068 Uiso 1 1 calc R U . . .
H11B H 0.601934 0.398681 0.500083 0.068 Uiso 1 1 calc R U . . .
H11C H 0.582008 0.493100 0.566445 0.068 Uiso 1 1 calc R U . . .
C121 C 0.356(3) 0.284(2) 0.0433(14) 0.057(4) Uani 1 1 d G . . . .
C122 C 0.422(3) 0.232(2) -0.0034(15) 0.057(4) Uani 1 1 d G . . . .
H122 H 0.462307 0.159508 0.015967 0.068 Uiso 1 1 calc R U . . .
C123 C 0.429(3) 0.289(3) -0.0789(15) 0.057(4) Uani 1 1 d G . . . .
H123 H 0.472929 0.253912 -0.110148 0.068 Uiso 1 1 calc R U . . .
C124 C 0.369(3) 0.397(2) -0.1078(14) 0.057(4) Uani 1 1 d G . . . .
H124 H 0.372874 0.435128 -0.158384 0.068 Uiso 1 1 calc R U . . .
C125 C 0.302(3) 0.449(2) -0.0612(16) 0.057(4) Uani 1 1 d G . . . .
H125 H 0.262196 0.521943 -0.080503 0.068 Uiso 1 1 calc R U . . .
C126 C 0.296(3) 0.393(3) 0.0144(16) 0.057(4) Uani 1 1 d G . . . .
H126 H 0.251572 0.427541 0.045613 0.068 Uiso 1 1 calc R U . . .
C127 C 0.172(4) 0.170(4) 0.110(2) 0.057(4) Uani 1 1 d . . . . .
H12A H 0.131834 0.243797 0.116145 0.085 Uiso 1 1 calc R U . . .
H12B H 0.152476 0.107422 0.144279 0.085 Uiso 1 1 calc R U . . .
H12C H 0.145810 0.147232 0.048910 0.085 Uiso 1 1 calc R U . . .
C211 C 0.943(3) 0.270(3) 0.5478(15) 0.062(4) Uani 1 1 d G . . . .
C212 C 1.060(2) 0.305(3) 0.5960(18) 0.062(4) Uani 1 1 d G . . . .
H212 H 1.119864 0.293897 0.572635 0.075 Uiso 1 1 calc R U . . .
C213 C 1.086(2) 0.359(3) 0.6793(17) 0.062(4) Uani 1 1 d G . . . .
H213 H 1.164076 0.382389 0.711596 0.075 Uiso 1 1 calc R U . . .
C214 C 0.996(3) 0.376(3) 0.7143(15) 0.062(4) Uani 1 1 d G . . . .
H214 H 1.013511 0.411319 0.769977 0.075 Uiso 1 1 calc R U . . .
C215 C 0.879(2) 0.340(3) 0.6660(18) 0.062(4) Uani 1 1 d G . . . .
H215 H 0.818733 0.351755 0.689397 0.075 Uiso 1 1 calc R U . . .
C216 C 0.853(2) 0.287(3) 0.5827(18) 0.062(4) Uani 1 1 d G . . . .
H216 H 0.774518 0.263262 0.550435 0.075 Uiso 1 1 calc R U . . .
C217 C 1.077(4) 0.130(4) 0.441(3) 0.062(4) Uani 1 1 d . . . . .
H21A H 1.127988 0.141505 0.502112 0.094 Uiso 1 1 calc R U . . .
H21B H 1.103378 0.181720 0.403600 0.094 Uiso 1 1 calc R U . . .
H21C H 1.081772 0.047020 0.424657 0.094 Uiso 1 1 calc R U . . .
C221 C 0.823(3) 0.383(2) 0.0512(15) 0.057(4) Uani 1 1 d G . . . .
C222 C 0.915(2) 0.428(2) 0.0251(16) 0.057(4) Uani 1 1 d G . . . .
H222 H 0.957582 0.495845 0.053029 0.068 Uiso 1 1 calc R U . . .
C223 C 0.942(2) 0.371(3) -0.0426(17) 0.057(4) Uani 1 1 d G . . . .
H223 H 1.003436 0.401352 -0.060072 0.068 Uiso 1 1 calc R U . . .
C224 C 0.878(3) 0.270(2) -0.0843(15) 0.057(4) Uani 1 1 d G . . . .
H224 H 0.896612 0.231709 -0.129646 0.068 Uiso 1 1 calc R U . . .
C225 C 0.787(2) 0.225(2) -0.0582(16) 0.057(4) Uani 1 1 d G . . . .
H225 H 0.743933 0.156558 -0.086121 0.068 Uiso 1 1 calc R U . . .
C226 C 0.759(2) 0.281(3) 0.0095(17) 0.057(4) Uani 1 1 d G . . . .
H226 H 0.698076 0.251050 0.026979 0.068 Uiso 1 1 calc R U . . .
C227 C 0.899(3) 0.600(3) 0.179(3) 0.057(4) Uani 1 1 d D . . . .
H22A H 0.967024 0.571181 0.165709 0.085 Uiso 1 1 calc R U . . .
H22B H 0.924729 0.621269 0.241185 0.085 Uiso 1 1 calc R U . . .
H22C H 0.866150 0.669750 0.143626 0.085 Uiso 1 1 calc R U . . .
O11 O 0.503(2) 0.537(3) 0.189(2) 0.059(8) Uani 1 1 d . . . . .
O12 O 0.600(3) 0.225(3) 0.3958(19) 0.068(10) Uani 1 1 d . . . . .
O21 O 1.079(3) 0.465(3) 0.387(2) 0.064(8) Uani 1 1 d . . . . .
O22 O 0.965(3) 0.152(2) 0.1939(17) 0.049(7) Uani 1 1 d . . . . .
Cl11 Cl 0.2053(8) 0.4780(9) 0.2035(6) 0.043(2) Uani 1 1 d . . . . .
Cl12 Cl 0.2736(9) 0.2360(9) 0.3430(6) 0.047(2) Uani 1 1 d . . . . .
Cl21 Cl 0.6754(9) 0.2053(9) 0.2174(6) 0.048(2) Uani 1 1 d . . . . .
Cl22 Cl 0.7534(9) 0.4600(9) 0.3550(6) 0.047(2) Uani 1 1 d . . . . .
Ru1 Ru 0.3884(3) 0.3686(2) 0.28156(18) 0.0323(6) Uani 1 1 d . . . . .
Ru2 Ru 0.8585(3) 0.3215(3) 0.29085(18) 0.0379(7) Uani 1 1 d . . . . .
Te11 Te 0.4102(2) 0.52481(19) 0.41202(14) 0.0335(5) Uani 1 1 d . . . . .
Te12 Te 0.3556(3) 0.1986(2) 0.15776(15) 0.0456(7) Uani 1 1 d . . . . .
Te21 Te 0.9005(2) 0.1719(2) 0.42659(15) 0.0400(6) Uani 1 1 d . . . . .
Te22 Te 0.7689(2) 0.4632(2) 0.15195(17) 0.0470(7) Uani 1 1 d D . . . .

loop_
_atom_site_aniso_label
_atom_site_aniso_U_11
_atom_site_aniso_U_22
_atom_site_aniso_U_33
_atom_site_aniso_U_23
_atom_site_aniso_U_13
_atom_site_aniso_U_12
C11 0.034(10) 0.046(10) 0.043(10) -0.012(9) 0.015(8) -0.006(8)
C12 0.034(10) 0.046(10) 0.043(10) -0.012(9) 0.015(8) -0.006(8)
C21 0.034(10) 0.046(10) 0.043(10) -0.012(9) 0.015(8) -0.006(8)
C22 0.034(10) 0.046(10) 0.043(10) -0.012(9) 0.015(8) -0.006(8)
C111 0.054(9) 0.036(7) 0.050(8) 0.001(6) 0.023(7) -0.006(6)
C112 0.054(9) 0.036(7) 0.050(8) 0.001(6) 0.023(7) -0.006(6)
C113 0.054(9) 0.036(7) 0.050(8) 0.001(6) 0.023(7) -0.006(6)
C114 0.054(9) 0.036(7) 0.050(8) 0.001(6) 0.023(7) -0.006(6)
C115 0.054(9) 0.036(7) 0.050(8) 0.001(6) 0.023(7) -0.006(6)
C116 0.054(9) 0.036(7) 0.050(8) 0.001(6) 0.023(7) -0.006(6)
C117 0.054(9) 0.036(7) 0.050(8) 0.001(6) 0.023(7) -0.006(6)
C121 0.073(11) 0.078(11) 0.028(7) -0.001(7) 0.027(8) 0.010(9)
C122 0.073(11) 0.078(11) 0.028(7) -0.001(7) 0.027(8) 0.010(9)
C123 0.073(11) 0.078(11) 0.028(7) -0.001(7) 0.027(8) 0.010(9)
C124 0.073(11) 0.078(11) 0.028(7) -0.001(7) 0.027(8) 0.010(9)
C125 0.073(11) 0.078(11) 0.028(7) -0.001(7) 0.027(8) 0.010(9)
C126 0.073(11) 0.078(11) 0.028(7) -0.001(7) 0.027(8) 0.010(9)
C127 0.073(11) 0.078(11) 0.028(7) -0.001(7) 0.027(8) 0.010(9)
C211 0.070(11) 0.068(11) 0.057(9) -0.002(8) 0.032(9) -0.007(9)
C212 0.070(11) 0.068(11) 0.057(9) -0.002(8) 0.032(9) -0.007(9)
C213 0.070(11) 0.068(11) 0.057(9) -0.002(8) 0.032(9) -0.007(9)
C214 0.070(11) 0.068(11) 0.057(9) -0.002(8) 0.032(9) -0.007(9)
C215 0.070(11) 0.068(11) 0.057(9) -0.002(8) 0.032(9) -0.007(9)
C216 0.070(11) 0.068(11) 0.057(9) -0.002(8) 0.032(9) -0.007(9)
C217 0.070(11) 0.068(11) 0.057(9) -0.002(8) 0.032(9) -0.007(9)
C221 0.063(11) 0.069(11) 0.038(8) 0.016(7) 0.017(8) 0.023(8)
C222 0.063(11) 0.069(11) 0.038(8) 0.016(7) 0.017(8) 0.023(8)
C223 0.063(11) 0.069(11) 0.038(8) 0.016(7) 0.017(8) 0.023(8)
C224 0.063(11) 0.069(11) 0.038(8) 0.016(7) 0.017(8) 0.023(8)
C225 0.063(11) 0.069(11) 0.038(8) 0.016(7) 0.017(8) 0.023(8)
C226 0.063(11) 0.069(11) 0.038(8) 0.016(7) 0.017(8) 0.023(8)
C227 0.063(11) 0.069(11) 0.038(8) 0.016(7) 0.017(8) 0.023(8)
O11 0.023(13) 0.08(2) 0.075(19) 0.029(17) 0.014(13) -0.010(13)
O12 0.08(2) 0.09(2) 0.049(16) 0.019(16) 0.040(16) 0.045(19)
O21 0.10(2) 0.043(15) 0.063(18) -0.008(15) 0.042(18) 0.000(17)
O22 0.068(19) 0.044(15) 0.044(14) -0.016(12) 0.032(14) -0.003(13)
Cl11 0.038(5) 0.051(5) 0.037(4) 0.004(4) 0.009(4) -0.008(4)
Cl12 0.046(5) 0.053(5) 0.042(5) 0.008(4) 0.015(4) -0.010(4)
Cl21 0.047(5) 0.058(6) 0.036(4) -0.016(4) 0.012(4) -0.003(4)
Cl22 0.049(6) 0.050(5) 0.038(4) -0.007(4) 0.009(4) 0.008(4)
Ru1 0.0381(16) 0.0364(14) 0.0248(12) -0.0004(10) 0.0142(11) -0.0045(11)
Ru2 0.0454(18) 0.0377(15) 0.0289(13) -0.0007(11) 0.0110(13) 0.0060(13)
Te11 0.0362(12) 0.0386(12) 0.0300(11) -0.0035(9) 0.0168(9) -0.0008(9)
Te12 0.0627(17) 0.0392(13) 0.0347(12) 0.0002(10) 0.0169(12) 0.0106(11)
Te21 0.0421(14) 0.0449(13) 0.0343(11) -0.0019(10) 0.0150(11) 0.0011(10)
Te22 0.0537(16) 0.0490(14) 0.0436(14) 0.0043(11) 0.0236(12) 0.0086(12)

loop_
_atom_type_symbol
_atom_type_description
_atom_type_scat_dispersion_real
_atom_type_scat_dispersion_imag
_atom_type_scat_source
C C 0.0033 0.0016 'International Tables Vol C Tables 4.2.6.8 and 6.1.1.4'
H H 0.0000 0.0000 'International Tables Vol C Tables 4.2.6.8 and 6.1.1.4'
O O 0.0106 0.0060 'International Tables Vol C Tables 4.2.6.8 and 6.1.1.4'
Cl Cl 0.1484 0.1585 'International Tables Vol C Tables 4.2.6.8 and 6.1.1.4'
Ru Ru -1.2594 0.8363 'International Tables Vol C Tables 4.2.6.8 and 6.1.1.4'
Te Te -0.5308 1.6751 'International Tables Vol C Tables 4.2.6.8 and 6.1.1.4'

loop_
_geom_angle_atom_site_label_1
_geom_angle_atom_site_label_2
_geom_angle_atom_site_label_3
_geom_angle
_geom_angle_site_symmetry_1
_geom_angle_site_symmetry_3
_geom_angle_publ_flag
O11 C11 Ru1 176(3) . . ?
O12 C12 Ru1 170(3) . . ?
O21 C21 Ru2 176(3) . . ?
O22 C22 Ru2 171(3) . . ?
C112 C111 C116 120.0 . . ?
C112 C111 Te11 122.3(11) . . ?
C116 C111 Te11 117.6(11) . . ?
C111 C112 C113 120.0 . . ?
C111 C112 H112 120.0 . . ?
C113 C112 H112 120.0 . . ?
C114 C113 C112 120.0 . . ?
C114 C113 H113 120.0 . . ?
C112 C113 H113 120.0 . . ?
C113 C114 C115 120.0 . . ?
C113 C114 H114 120.0 . . ?
C115 C114 H114 120.0 . . ?
C116 C115 C114 120.0 . . ?
C116 C115 H115 120.0 . . ?
C114 C115 H115 120.0 . . ?
C115 C116 C111 120.0 . . ?
C115 C116 H116 120.0 . . ?
C111 C116 H116 120.0 . . ?
Te11 C117 H11A 109.5 . . ?
Te11 C117 H11B 109.5 . . ?
H11A C117 H11B 109.5 . . ?
Te11 C117 H11C 109.5 . . ?
H11A C117 H11C 109.5 . . ?
H11B C117 H11C 109.5 . . ?
C122 C121 C126 120.0 . . ?
C122 C121 Te12 118.0(13) . . ?
C126 C121 Te12 122.0(13) . . ?
C123 C122 C121 120.0 . . ?
C123 C122 H122 120.0 . . ?
C121 C122 H122 120.0 . . ?
C122 C123 C124 120.0 . . ?
C122 C123 H123 120.0 . . ?
C124 C123 H123 120.0 . . ?
C125 C124 C123 120.0 . . ?
C125 C124 H124 120.0 . . ?
C123 C124 H124 120.0 . . ?
C124 C125 C126 120.0 . . ?
C124 C125 H125 120.0 . . ?
C126 C125 H125 120.0 . . ?
C125 C126 C121 120.0 . . ?
C125 C126 H126 120.0 . . ?
C121 C126 H126 120.0 . . ?
Te12 C127 H12A 109.5 . . ?
Te12 C127 H12B 109.5 . . ?
H12A C127 H12B 109.5 . . ?
Te12 C127 H12C 109.5 . . ?
H12A C127 H12C 109.5 . . ?
H12B C127 H12C 109.5 . . ?
C212 C211 C216 120.0 . . ?
C212 C211 Te21 121.6(15) . . ?
C216 C211 Te21 118.1(15) . . ?
C213 C212 C211 120.0 . . ?
C213 C212 H212 120.0 . . ?
C211 C212 H212 120.0 . . ?
C214 C213 C212 120.0 . . ?
C214 C213 H213 120.0 . . ?
C212 C213 H213 120.0 . . ?
C213 C214 C215 120.0 . . ?
C213 C214 H214 120.0 . . ?
C215 C214 H214 120.0 . . ?
C214 C215 C216 120.0 . . ?
C214 C215 H215 120.0 . . ?
C216 C215 H215 120.0 . . ?
C215 C216 C211 120.0 . . ?
C215 C216 H216 120.0 . . ?
C211 C216 H216 120.0 . . ?
Te21 C217 H21A 109.5 . . ?
Te21 C217 H21B 109.5 . . ?
H21A C217 H21B 109.5 . . ?
Te21 C217 H21C 109.5 . . ?
H21A C217 H21C 109.5 . . ?
H21B C217 H21C 109.5 . . ?
C222 C221 C226 120.0 . . ?
C222 C221 Te22 123.9(15) . . ?
C226 C221 Te22 116.0(15) . . ?
C223 C222 C221 120.0 . . ?
C223 C222 H222 120.0 . . ?
C221 C222 H222 120.0 . . ?
C222 C223 C224 120.0 . . ?
C222 C223 H223 120.0 . . ?
C224 C223 H223 120.0 . . ?
C225 C224 C223 120.0 . . ?
C225 C224 H224 120.0 . . ?
C223 C224 H224 120.0 . . ?
C224 C225 C226 120.0 . . ?
C224 C225 H225 120.0 . . ?
C226 C225 H225 120.0 . . ?
C225 C226 C221 120.0 . . ?
C225 C226 H226 120.0 . . ?
C221 C226 H226 120.0 . . ?
Te22 C227 H22A 109.5 . . ?
Te22 C227 H22B 109.5 . . ?
H22A C227 H22B 109.5 . . ?
Te22 C227 H22C 109.5 . . ?
H22A C227 H22C 109.5 . . ?
H22B C227 H22C 109.5 . . ?
C12 Ru1 C11 96.6(17) . . ?
C12 Ru1 Cl11 176.1(12) . . ?
C11 Ru1 Cl11 86.4(12) . . ?
C12 Ru1 Cl12 88.3(12) . . ?
C11 Ru1 Cl12 174.7(12) . . ?
Cl11 Ru1 Cl12 88.7(3) . . ?
C12 Ru1 Te11 92.9(11) . . ?
C11 Ru1 Te11 92.5(11) . . ?
Cl11 Ru1 Te11 84.5(2) . . ?
Cl12 Ru1 Te11 89.1(3) . . ?
C12 Ru1 Te12 86.8(11) . . ?
C11 Ru1 Te12 92.9(11) . . ?
Cl11 Ru1 Te12 95.6(2) . . ?
Cl12 Ru1 Te12 85.5(3) . . ?
Te11 Ru1 Te12 174.63(14) . . ?
C21 Ru2 C22 94.5(15) . . ?
C21 Ru2 Cl22 88.0(12) . . ?
C22 Ru2 Cl22 177.0(11) . . ?
C21 Ru2 Cl21 178.9(12) . . ?
C22 Ru2 Cl21 85.9(11) . . ?
Cl22 Ru2 Cl21 91.7(3) . . ?
C21 Ru2 Te22 98.1(12) . . ?
C22 Ru2 Te22 95.4(12) . . ?
Cl22 Ru2 Te22 82.4(3) . . ?
Cl21 Ru2 Te22 82.9(3) . . ?
C21 Ru2 Te21 92.0(12) . . ?
C22 Ru2 Te21 90.5(12) . . ?
Cl22 Ru2 Te21 91.2(3) . . ?
Cl21 Ru2 Te21 87.0(3) . . ?
Te22 Ru2 Te21 167.85(16) . . ?
C117 Te11 C111 93.6(12) . . ?
C117 Te11 Ru1 102.8(10) . . ?
C111 Te11 Ru1 103.9(7) . . ?
C121 Te12 C127 94.3(14) . . ?
C121 Te12 Ru1 107.2(8) . . ?
C127 Te12 Ru1 103.8(11) . . ?
C217 Te21 C211 96.0(15) . . ?
C217 Te21 Ru2 97.1(13) . . ?
C211 Te21 Ru2 110.6(9) . . ?
C227 Te22 C221 93.3(14) . . ?
C227 Te22 Ru2 101.6(10) . . ?
C221 Te22 Ru2 104.7(7) . . ?

loop_
_geom_bond_atom_site_label_1
_geom_bond_atom_site_label_2
_geom_bond_distance
_geom_bond_site_symmetry_2
_geom_bond_publ_flag
C11 O11 1.13(4) . ?
C11 Ru1 1.87(4) . ?
C12 O12 1.19(5) . ?
C12 Ru1 1.82(4) . ?
C21 O21 1.11(5) . ?
C21 Ru2 1.88(4) . ?
C22 O22 1.08(4) . ?
C22 Ru2 1.91(4) . ?
C111 C112 1.3900 . ?
C111 C116 1.3900 . ?
C111 Te11 2.145(15) . ?
C112 C113 1.3900 . ?
C112 H112 0.9300 . ?
C113 C114 1.3900 . ?
C113 H113 0.9300 . ?
C114 C115 1.3900 . ?
C114 H114 0.9300 . ?
C115 C116 1.3900 . ?
C115 H115 0.9300 . ?
C116 H116 0.9300 . ?
C117 Te11 2.14(4) . ?
C117 H11A 0.9600 . ?
C117 H11B 0.9600 . ?
C117 H11C 0.9600 . ?
C121 C122 1.3900 . ?
C121 C126 1.3900 . ?
C121 Te12 2.067(16) . ?
C122 C123 1.3900 . ?
C122 H122 0.9300 . ?
C123 C124 1.3900 . ?
C123 H123 0.9300 . ?
C124 C125 1.3900 . ?
C124 H124 0.9300 . ?
C125 C126 1.3900 . ?
C125 H125 0.9300 . ?
C126 H126 0.9300 . ?
C127 Te12 2.07(4) . ?
C127 H12A 0.9600 . ?
C127 H12B 0.9600 . ?
C127 H12C 0.9600 . ?
C211 C212 1.3900 . ?
C211 C216 1.3900 . ?
C211 Te21 2.125(19) . ?
C212 C213 1.3900 . ?
C212 H212 0.9300 . ?
C213 C214 1.3900 . ?
C213 H213 0.9300 . ?
C214 C215 1.3900 . ?
C214 H214 0.9300 . ?
C215 C216 1.3900 . ?
C215 H215 0.9300 . ?
C216 H216 0.9300 . ?
C217 Te21 2.09(5) . ?
C217 H21A 0.9600 . ?
C217 H21B 0.9600 . ?
C217 H21C 0.9600 . ?
C221 C222 1.3900 . ?
C221 C226 1.3900 . ?
C221 Te22 2.136(18) . ?
C222 C223 1.3900 . ?
C222 H222 0.9300 . ?
C223 C224 1.3900 . ?
C223 H223 0.9300 . ?
C224 C225 1.3900 . ?
C224 H224 0.9300 . ?
C225 C226 1.3900 . ?
C225 H225 0.9300 . ?
C226 H226 0.9300 . ?
C227 Te22 2.101(14) . ?
C227 H22A 0.9600 . ?
C227 H22B 0.9600 . ?
C227 H22C 0.9600 . ?
Cl11 Ru1 2.423(9) . ?
Cl12 Ru1 2.437(10) . ?
Cl21 Ru2 2.447(10) . ?
Cl22 Ru2 2.424(10) . ?
Ru1 Te11 2.655(3) . ?
Ru1 Te12 2.662(3) . ?
Ru2 Te22 2.624(4) . ?
Ru2 Te21 2.639(4) . ?

loop_
_geom_torsion_atom_site_label_1
_geom_torsion_atom_site_label_2
_geom_torsion_atom_site_label_3
_geom_torsion_atom_site_label_4
_geom_torsion
_geom_torsion_site_symmetry_1
_geom_torsion_site_symmetry_2
_geom_torsion_site_symmetry_3
_geom_torsion_site_symmetry_4
_geom_torsion_publ_flag
C116 C111 C112 C113 0.0 . . . . ?
Te11 C111 C112 C113 -176.5(18) . . . . ?
C111 C112 C113 C114 0.0 . . . . ?
C112 C113 C114 C115 0.0 . . . . ?
C113 C114 C115 C116 0.0 . . . . ?
C114 C115 C116 C111 0.0 . . . . ?
C112 C111 C116 C115 0.0 . . . . ?
Te11 C111 C116 C115 176.7(17) . . . . ?
C126 C121 C122 C123 0.0 . . . . ?
Te12 C121 C122 C123 -178(2) . . . . ?
C121 C122 C123 C124 0.0 . . . . ?
C122 C123 C124 C125 0.0 . . . . ?
C123 C124 C125 C126 0.0 . . . . ?
C124 C125 C126 C121 0.0 . . . . ?
C122 C121 C126 C125 0.0 . . . . ?
Te12 C121 C126 C125 178(2) . . . . ?
C216 C211 C212 C213 0.0 . . . . ?
Te21 C211 C212 C213 -174(2) . . . . ?
C211 C212 C213 C214 0.0 . . . . ?
C212 C213 C214 C215 0.0 . . . . ?
C213 C214 C215 C216 0.0 . . . . ?
C214 C215 C216 C211 0.0 . . . . ?
C212 C211 C216 C215 0.0 . . . . ?
Te21 C211 C216 C215 174(2) . . . . ?
C226 C221 C222 C223 0.0 . . . . ?
Te22 C221 C222 C223 -178.5(19) . . . . ?
C221 C222 C223 C224 0.0 . . . . ?
C222 C223 C224 C225 0.0 . . . . ?
C223 C224 C225 C226 0.0 . . . . ?
C224 C225 C226 C221 0.0 . . . . ?
C222 C221 C226 C225 0.0 . . . . ?
Te22 C221 C226 C225 178.6(17) . . . . ?
